data_1565662
loop_
_publ_author_name
'M\"unzfeld, Luca'
'Sun, Xiaofei'
'Schlittenhardt, S\"oren'
'Schoo, Christoph'
'Hauser, Adrian'
'Gillhuber, Sebastian'
'Weigend, Florian'
'Ruben, Mario'
'Roesky, Peter W.'

_publ_section_title
;
 Introduction of plumbole to f-element chemistry
;
_journal_issue 4
_journal_name_full 'Chemical Science'
_journal_page_first 945
_journal_page_last 954
_journal_paper_doi 10.1039/D1SC03805B
_journal_volume 13
_journal_year 2022
_chemical_formula_moiety 'C34 H68 B Ce O2 Si2'
_chemical_formula_sum 'C34 H68 B Ce O2 Si2'
_chemical_formula_weight 715.99
_space_group_crystal_system monoclinic
_space_group_IT_number 14
_space_group_name_Hall '-P 2ybc'
_space_group_name_H-M_alt 'P 1 21/c 1'
_atom_sites_solution_hydrogens mixed
_audit_creation_date 2020-03-31
_audit_creation_method
;
Olex2 1.2
(compiled 2018.05.29 svn.r3508 for OlexSys, GUI svn.r5506)
;
_audit_update_record
;
2021-03-02 deposited with the CCDC.	2021-11-29 downloaded from the CCDC.
;
_cell_angle_alpha 90
_cell_angle_beta 97.925(5)
_cell_angle_gamma 90
_cell_formula_units_Z 4
_cell_length_a 7.4686(5)
_cell_length_b 26.405(2)
_cell_length_c 19.5200(11)
_cell_measurement_reflns_used 19160
_cell_measurement_temperature 100
_cell_measurement_theta_max 29.67
_cell_measurement_theta_min 2.24
_cell_volume 3812.7(4)
_computing_molecular_graphics 'Olex2 (Dolomanov et al., 2009)'
_computing_publication_material 'Olex2 (Dolomanov et al., 2009)'
_computing_structure_refinement 'ShelXL (Sheldrick, 2015)'
_diffrn_ambient_temperature 100
_diffrn_detector Pilatus200K
_diffrn_detector_area_resol_mean 5.81
_diffrn_detector_type 'DECTRIS PILATUS 200K'
_diffrn_measured_fraction_theta_full 0.993
_diffrn_measured_fraction_theta_max 0.875
_diffrn_measurement_device 'Eulerian 4-circle diffractometer'
_diffrn_measurement_device_type 'STOE STADIVARI'
_diffrn_measurement_method 'rotation method, \w scans'
_diffrn_radiation_collimation '0.5 mm diameter, monocapillary'
_diffrn_radiation_monochromator 'plane graphite'
_diffrn_radiation_polarisn_norm 0
_diffrn_radiation_probe x-ray
_diffrn_radiation_type MoK\a
_diffrn_radiation_wavelength 0.71073
_diffrn_reflns_av_R_equivalents 0.0370
_diffrn_reflns_av_unetI/netI 0.0502
_diffrn_reflns_Laue_measured_fraction_full 0.993
_diffrn_reflns_Laue_measured_fraction_max 0.875
_diffrn_reflns_limit_h_max 10
_diffrn_reflns_limit_h_min -9
_diffrn_reflns_limit_k_max 35
_diffrn_reflns_limit_k_min -35
_diffrn_reflns_limit_l_max 26
_diffrn_reflns_limit_l_min -26
_diffrn_reflns_number 20247
_diffrn_reflns_point_group_measured_fraction_full 0.993
_diffrn_reflns_point_group_measured_fraction_max 0.875
_diffrn_reflns_theta_full 25.242
_diffrn_reflns_theta_max 29.596
_diffrn_reflns_theta_min 2.860
_diffrn_source 'Mo Genix 3D HF'
_diffrn_source_current 1.000
_diffrn_source_power 0.050
_diffrn_source_voltage 50
_exptl_absorpt_coefficient_mu 1.283
_exptl_absorpt_correction_T_max 0.7249
_exptl_absorpt_correction_T_min 0.4045
_exptl_absorpt_correction_type multi-scan
_exptl_absorpt_process_details
;
STOE X-Red32, absorption correction by Gaussian integration, analogous to
P. Coppens, "The Evaluation of Absorption and Extinction in Single-Crystal
Structure Analysis", published in: F. R. Ahmed (Editor), "Crystallographic
Computing", Munksgaard, Copenhagen (1970), 255 - 270.
Afterwards scaling of reflection intensities was performed within STOE LANA.
J. Koziskova, F. Hahn, J. Richter, J. Kozisek, "Comparison of different
absorption corrections on the model structure of tetrakis(\m~2~-acetato)-
diaqua-di-copper(II)", Acta Chimica Slovaca, vol. 9, no. 2, 2016, pp. 136 - 140.
;
_exptl_crystal_colour 'clear yellow'
_exptl_crystal_colour_lustre clear
_exptl_crystal_colour_primary yellow
_exptl_crystal_density_diffrn 1.247
_exptl_crystal_description block
_exptl_crystal_F_000 1516
_exptl_crystal_size_max 0.628
_exptl_crystal_size_mid 0.377
_exptl_crystal_size_min 0.231
_refine_diff_density_max 0.842
_refine_diff_density_min -0.867
_refine_diff_density_rms 0.116
_refine_ls_extinction_method none
_refine_ls_goodness_of_fit_ref 0.977
_refine_ls_hydrogen_treatment mixed
_refine_ls_matrix_type full
_refine_ls_number_parameters 389
_refine_ls_number_reflns 9388
_refine_ls_number_restraints 0
_refine_ls_restrained_S_all 0.977
_refine_ls_R_factor_all 0.0441
_refine_ls_R_factor_gt 0.0346
_refine_ls_shift/su_max 0.003
_refine_ls_shift/su_mean 0.000
_refine_ls_structure_factor_coef Fsqd
_refine_ls_weighting_details 'w=1/[\s^2^(Fo^2^)+(0.0563P)^2^] where P=(Fo^2^+2Fc^2^)/3'
_refine_ls_weighting_scheme calc
_refine_ls_wR_factor_gt 0.0866
_refine_ls_wR_factor_ref 0.0898
_reflns_Friedel_coverage 0.000
_reflns_number_gt 7658
_reflns_number_total 9388
_reflns_threshold_expression 'I > 2\s(I)'
_cod_data_source_file d1sc03805b2.cif
_cod_data_source_block lmm144
_cod_depositor_comments 'Adding full bibliography for 1565662--1565670.cif.'
_cod_original_cell_volume 3812.7(5)
_cod_database_code 1565662
_shelx_shelxl_version_number 2016/6
_shelx_space_group_comment
;
The symmetry employed for this shelxl refinement is uniquely defined
by the following loop, which should always be used as a source of
symmetry information in preference to the above space-group names.
They are only intended as comments.
;
_olex2_refinement_description
;
1. Fixed Uiso
 At 1.2 times of:
  All C(H) groups, All C(H,H) groups
 At 1.5 times of:
  All C(H,H,H) groups
2.a Ternary CH refined with riding coordinates:
 C9(H9), C12(H12), C15(H15), C18(H18), C21(H21), C24(H24)
2.b Secondary CH2 refined with riding coordinates:
 C27(H27A,H27B), C28(H28A,H28B), C29(H29A,H29B), C30(H30A,H30B), C31(H31B,
 H31A), C32(H32A,H32B), C33(H33A,H33B), C34(H34A,H34B)
2.c Aromatic/amide H refined with riding coordinates:
 C2(H2), C3(H3), C5(H5), C6(H6), C7(H7), C8(H8)
2.d Idealised Me refined as rotating group:
 C10(H10A,H10B,H10C), C11(H11A,H11B,H11C), C13(H13A,H13B,H13C), C14(H14A,H14B,
 H14C), C16(H16A,H16B,H16C), C17(H17A,H17B,H17C), C19(H19A,H19B,H19C), C20(H20A,
 H20B,H20C), C22(H22A,H22B,H22C), C23(H23A,H23B,H23C), C25(H25A,H25B,H25C),
 C26(H26A,H26B,H26C)
;
_olex2_diffrn_ambient_temperature_device 'Oxford Cryosystems'
_olex2_submission_special_instructions 'No special instructions were received'

loop_
_space_group_symop_operation_xyz
'x, y, z'
'-x, y+1/2, -z+1/2'
'-x, -y, -z'
'x, -y-1/2, z-1/2'

loop_
_atom_site_label
_atom_site_type_symbol
_atom_site_fract_x
_atom_site_fract_y
_atom_site_fract_z
_atom_site_U_iso_or_equiv
_atom_site_adp_type
_atom_site_occupancy
_atom_site_site_symmetry_order
_atom_site_calc_flag
_atom_site_refinement_flags_posn
_atom_site_refinement_flags_adp
_atom_site_refinement_flags_occupancy
_atom_site_disorder_assembly
_atom_site_disorder_group
Ce1 Ce 0.71094(2) 0.69704(2) 0.47120(2) 0.01058(5) Uani 1 1 d . . . . .
H1A H 0.404(4) 0.6554(12) 0.4799(16) 0.030(9) Uiso 1 1 d . . . . .
H1B H 0.550(5) 0.6561(14) 0.5617(18) 0.049(11) Uiso 1 1 d . . . . .
H1C H 0.444(4) 0.7171(13) 0.5330(15) 0.025(8) Uiso 1 1 d . . . . .
Si1 Si 0.59554(9) 0.85326(3) 0.40133(4) 0.01281(14) Uani 1 1 d . . . . .
Si2 Si 0.50522(9) 0.59945(3) 0.30472(3) 0.01123(14) Uani 1 1 d . . . . .
O1 O 0.8372(2) 0.73460(7) 0.58834(9) 0.0172(4) Uani 1 1 d . . . . .
O2 O 0.8896(2) 0.62274(7) 0.53467(9) 0.0162(4) Uani 1 1 d . . . . .
C1 C 0.6687(3) 0.78473(9) 0.39681(13) 0.0127(5) Uani 1 1 d . . . . .
C2 C 0.5277(3) 0.75119(10) 0.36804(12) 0.0132(5) Uani 1 1 d . . . . .
H2 H 0.413261 0.767539 0.362040 0.016 Uiso 1 1 calc R . . . .
C3 C 0.5136(3) 0.70013(9) 0.34617(13) 0.0125(5) Uani 1 1 d . . . . .
H3 H 0.391543 0.691383 0.330269 0.015 Uiso 1 1 calc R . . . .
C4 C 0.6310(3) 0.65794(9) 0.34120(12) 0.0116(5) Uani 1 1 d . . . . .
C5 C 0.8209(3) 0.65374(9) 0.35852(12) 0.0128(5) Uani 1 1 d . . . . .
H5 H 0.862484 0.620607 0.350156 0.015 Uiso 1 1 calc R . . . .
C6 C 0.9651(3) 0.68628(9) 0.38514(12) 0.0121(5) Uani 1 1 d . . . . .
H6 H 1.079246 0.669940 0.388398 0.014 Uiso 1 1 calc R . . . .
C7 C 0.9801(3) 0.73691(10) 0.40792(13) 0.0146(5) Uani 1 1 d . . . . .
H7 H 1.101660 0.746363 0.423458 0.018 Uiso 1 1 calc R . . . .
C8 C 0.8577(3) 0.77688(10) 0.41314(13) 0.0152(5) Uani 1 1 d . . . . .
H8 H 0.917398 0.806309 0.432757 0.018 Uiso 1 1 calc R . . . .
C9 C 0.6045(4) 0.88101(11) 0.31197(13) 0.0212(6) Uani 1 1 d . . . . .
H9 H 0.567373 0.917318 0.313717 0.025 Uiso 1 1 calc R . . . .
C10 C 0.4716(4) 0.85533(12) 0.25566(14) 0.0278(7) Uani 1 1 d . . . . .
H10A H 0.504647 0.819611 0.251975 0.042 Uiso 1 1 calc GR . . . .
H10B H 0.476366 0.872241 0.211264 0.042 Uiso 1 1 calc GR . . . .
H10C H 0.348823 0.857720 0.267777 0.042 Uiso 1 1 calc GR . . . .
C11 C 0.7961(4) 0.88031(14) 0.29170(16) 0.0358(8) Uani 1 1 d . . . . .
H11A H 0.878479 0.898691 0.326502 0.054 Uiso 1 1 calc GR . . . .
H11B H 0.794932 0.896595 0.246523 0.054 Uiso 1 1 calc GR . . . .
H11C H 0.837127 0.845191 0.289129 0.054 Uiso 1 1 calc GR . . . .
C12 C 0.3538(3) 0.85972(10) 0.41961(14) 0.0167(5) Uani 1 1 d . . . . .
H12 H 0.278065 0.837692 0.385404 0.020 Uiso 1 1 calc R . . . .
C13 C 0.3248(4) 0.84116(13) 0.49160(15) 0.0260(6) Uani 1 1 d . . . . .
H13A H 0.371480 0.806588 0.498592 0.039 Uiso 1 1 calc GR . . . .
H13B H 0.195366 0.841493 0.495449 0.039 Uiso 1 1 calc GR . . . .
H13C H 0.389025 0.863526 0.526814 0.039 Uiso 1 1 calc GR . . . .
C14 C 0.2803(4) 0.91428(11) 0.40809(19) 0.0330(8) Uani 1 1 d . . . . .
H14A H 0.348400 0.937072 0.441743 0.050 Uiso 1 1 calc GR . . . .
H14B H 0.152168 0.914990 0.414095 0.050 Uiso 1 1 calc GR . . . .
H14C H 0.293666 0.925338 0.361143 0.050 Uiso 1 1 calc GR . . . .
C15 C 0.7629(4) 0.89037(10) 0.46447(14) 0.0179(5) Uani 1 1 d . . . . .
H15 H 0.882835 0.884990 0.448271 0.021 Uiso 1 1 calc R . . . .
C16 C 0.7870(4) 0.87042(14) 0.53928(14) 0.0311(7) Uani 1 1 d . . . . .
H16A H 0.677849 0.877745 0.560218 0.047 Uiso 1 1 calc GR . . . .
H16B H 0.891149 0.887060 0.566096 0.047 Uiso 1 1 calc GR . . . .
H16C H 0.807147 0.833748 0.539135 0.047 Uiso 1 1 calc GR . . . .
C17 C 0.7357(5) 0.94780(12) 0.4633(2) 0.0430(9) Uani 1 1 d . . . . .
H17A H 0.732566 0.960279 0.415859 0.064 Uiso 1 1 calc GR . . . .
H17B H 0.835735 0.963946 0.493192 0.064 Uiso 1 1 calc GR . . . .
H17C H 0.621332 0.955966 0.480065 0.064 Uiso 1 1 calc GR . . . .
C18 C 0.3395(3) 0.61915(10) 0.22625(13) 0.0156(5) Uani 1 1 d . . . . .
H18 H 0.233351 0.634534 0.244596 0.019 Uiso 1 1 calc R . . . .
C19 C 0.2644(4) 0.57579(11) 0.17775(14) 0.0234(6) Uani 1 1 d . . . . .
H19A H 0.361870 0.561679 0.154756 0.035 Uiso 1 1 calc GR . . . .
H19B H 0.168611 0.588891 0.142882 0.035 Uiso 1 1 calc GR . . . .
H19C H 0.214943 0.549226 0.204777 0.035 Uiso 1 1 calc GR . . . .
C20 C 0.4160(4) 0.66046(11) 0.18284(14) 0.0210(6) Uani 1 1 d . . . . .
H20A H 0.451640 0.689922 0.212106 0.031 Uiso 1 1 calc GR . . . .
H20B H 0.323382 0.670534 0.144749 0.031 Uiso 1 1 calc GR . . . .
H20C H 0.521734 0.647231 0.164025 0.031 Uiso 1 1 calc GR . . . .
C21 C 0.6717(3) 0.54932(10) 0.28256(13) 0.0148(5) Uani 1 1 d . . . . .
H21 H 0.766447 0.546271 0.323871 0.018 Uiso 1 1 calc R . . . .
C22 C 0.7701(4) 0.56455(11) 0.22168(14) 0.0224(6) Uani 1 1 d . . . . .
H22A H 0.683523 0.565723 0.179160 0.034 Uiso 1 1 calc GR . . . .
H22B H 0.864572 0.539639 0.216444 0.034 Uiso 1 1 calc GR . . . .
H22C H 0.825196 0.598018 0.230572 0.034 Uiso 1 1 calc GR . . . .
C23 C 0.5889(4) 0.49621(10) 0.26947(15) 0.0230(6) Uani 1 1 d . . . . .
H23A H 0.543766 0.484163 0.311400 0.034 Uiso 1 1 calc GR . . . .
H23B H 0.681364 0.472828 0.257280 0.034 Uiso 1 1 calc GR . . . .
H23C H 0.488698 0.497826 0.231395 0.034 Uiso 1 1 calc GR . . . .
C24 C 0.3707(3) 0.57469(10) 0.37293(13) 0.0144(5) Uani 1 1 d . . . . .
H24 H 0.317821 0.605402 0.392452 0.017 Uiso 1 1 calc R . . . .
C25 C 0.2087(4) 0.54017(11) 0.34851(15) 0.0235(6) Uani 1 1 d . . . . .
H25A H 0.126277 0.557571 0.312685 0.035 Uiso 1 1 calc GR . . . .
H25B H 0.144782 0.532136 0.387745 0.035 Uiso 1 1 calc GR . . . .
H25C H 0.251796 0.508788 0.329521 0.035 Uiso 1 1 calc GR . . . .
C26 C 0.4929(4) 0.55046(11) 0.43418(14) 0.0228(6) Uani 1 1 d . . . . .
H26A H 0.538817 0.517972 0.419697 0.034 Uiso 1 1 calc GR . . . .
H26B H 0.422974 0.544901 0.472470 0.034 Uiso 1 1 calc GR . . . .
H26C H 0.594646 0.573094 0.449361 0.034 Uiso 1 1 calc GR . . . .
C27 C 1.0292(4) 0.74118(13) 0.61124(15) 0.0280(7) Uani 1 1 d . . . . .
H27A H 1.072872 0.773472 0.593779 0.034 Uiso 1 1 calc R . . . .
H27B H 1.099443 0.712936 0.594822 0.034 Uiso 1 1 calc R . . . .
C28 C 1.0468(4) 0.74153(13) 0.68922(15) 0.0325(7) Uani 1 1 d . . . . .
H28A H 1.156880 0.759818 0.709853 0.039 Uiso 1 1 calc R . . . .
H28B H 1.049145 0.706718 0.708141 0.039 Uiso 1 1 calc R . . . .
C29 C 0.8764(4) 0.76954(14) 0.70153(16) 0.0346(8) Uani 1 1 d . . . . .
H29A H 0.842958 0.761569 0.747680 0.041 Uiso 1 1 calc R . . . .
H29B H 0.891423 0.806628 0.697519 0.041 Uiso 1 1 calc R . . . .
C30 C 0.7376(4) 0.74959(12) 0.64469(14) 0.0259(6) Uani 1 1 d . . . . .
H30A H 0.673483 0.720139 0.661170 0.031 Uiso 1 1 calc R . . . .
H30B H 0.647723 0.776148 0.628892 0.031 Uiso 1 1 calc R . . . .
C31 C 1.0136(4) 0.58809(10) 0.50791(14) 0.0204(6) Uani 1 1 d . . . . .
H31B H 1.098341 0.606924 0.482506 0.025 Uiso 1 1 calc R . . . .
H31A H 0.946272 0.563433 0.475925 0.025 Uiso 1 1 calc R . . . .
C32 C 1.1171(4) 0.56072(12) 0.57020(15) 0.0276(7) Uani 1 1 d . . . . .
H32A H 1.092679 0.523871 0.567648 0.033 Uiso 1 1 calc R . . . .
H32B H 1.248860 0.566291 0.572426 0.033 Uiso 1 1 calc R . . . .
C33 C 1.0471(4) 0.58389(11) 0.63259(15) 0.0242(6) Uani 1 1 d . . . . .
H33A H 1.035153 0.557916 0.668245 0.029 Uiso 1 1 calc R . . . .
H33B H 1.128499 0.611086 0.653252 0.029 Uiso 1 1 calc R . . . .
C34 C 0.8655(4) 0.60488(11) 0.60325(14) 0.0221(6) Uani 1 1 d . . . . .
H34A H 0.771352 0.578266 0.600419 0.027 Uiso 1 1 calc R . . . .
H34B H 0.830383 0.633064 0.632093 0.027 Uiso 1 1 calc R . . . .
B1 B 0.4208(4) 0.67493(13) 0.53617(17) 0.0200(6) Uani 1 1 d . . . . .
H1D H 0.309(4) 0.6644(14) 0.5662(18) 0.042(10) Uiso 1 1 d . . . . .

loop_
_atom_site_aniso_label
_atom_site_aniso_U_11
_atom_site_aniso_U_22
_atom_site_aniso_U_33
_atom_site_aniso_U_23
_atom_site_aniso_U_13
_atom_site_aniso_U_12
Ce1 0.01167(8) 0.00944(8) 0.01041(8) 0.00021(5) 0.00072(5) 0.00073(5)
Si1 0.0170(3) 0.0084(3) 0.0128(3) 0.0006(2) 0.0008(3) 0.0006(3)
Si2 0.0120(3) 0.0092(3) 0.0120(3) 0.0002(2) 0.0000(3) 0.0006(3)
O1 0.0160(9) 0.0208(10) 0.0147(9) -0.0051(7) 0.0015(7) 0.0011(8)
O2 0.0202(9) 0.0148(9) 0.0143(9) 0.0035(7) 0.0052(7) 0.0078(7)
C1 0.0160(12) 0.0082(11) 0.0136(12) 0.0010(9) 0.0014(10) -0.0014(10)
C2 0.0130(12) 0.0125(12) 0.0138(12) 0.0005(9) 0.0002(9) 0.0024(10)
C3 0.0122(12) 0.0121(12) 0.0125(11) -0.0004(9) -0.0008(9) -0.0013(9)
C4 0.0151(12) 0.0097(11) 0.0100(11) 0.0017(9) 0.0016(9) 0.0006(9)
C5 0.0178(12) 0.0094(11) 0.0111(11) -0.0005(9) 0.0023(9) 0.0015(10)
C6 0.0124(12) 0.0117(12) 0.0122(11) 0.0010(9) 0.0018(9) 0.0019(9)
C7 0.0114(12) 0.0149(13) 0.0173(12) 0.0006(10) 0.0010(10) -0.0029(10)
C8 0.0179(13) 0.0115(12) 0.0158(12) -0.0008(10) 0.0013(10) -0.0042(10)
C9 0.0294(15) 0.0176(14) 0.0174(13) 0.0036(11) 0.0061(11) 0.0052(12)
C10 0.0369(17) 0.0296(16) 0.0155(13) 0.0017(12) -0.0010(12) 0.0033(14)
C11 0.0379(19) 0.046(2) 0.0258(16) 0.0089(15) 0.0128(14) -0.0019(16)
C12 0.0170(13) 0.0122(12) 0.0206(13) -0.0013(10) 0.0010(10) 0.0015(10)
C13 0.0221(14) 0.0357(17) 0.0209(14) 0.0035(13) 0.0048(12) -0.0042(13)
C14 0.0288(16) 0.0158(14) 0.057(2) 0.0050(14) 0.0160(15) 0.0077(13)
C15 0.0182(13) 0.0123(12) 0.0226(14) -0.0062(10) 0.0012(11) -0.0016(10)
C16 0.0271(16) 0.045(2) 0.0194(15) -0.0089(13) -0.0022(12) -0.0120(14)
C17 0.044(2) 0.0143(16) 0.064(2) -0.0131(16) -0.0165(18) 0.0035(14)
C18 0.0164(12) 0.0157(13) 0.0140(12) -0.0001(10) -0.0006(10) 0.0008(10)
C19 0.0204(14) 0.0264(15) 0.0210(14) -0.0066(12) -0.0053(11) 0.0004(12)
C20 0.0257(14) 0.0217(14) 0.0154(13) 0.0035(11) 0.0024(11) 0.0020(12)
C21 0.0135(12) 0.0144(12) 0.0156(12) -0.0017(10) -0.0010(10) 0.0025(10)
C22 0.0195(14) 0.0288(16) 0.0195(14) -0.0062(12) 0.0046(11) 0.0033(12)
C23 0.0217(14) 0.0149(13) 0.0308(15) -0.0081(11) -0.0013(12) 0.0031(11)
C24 0.0151(12) 0.0129(12) 0.0154(12) 0.0014(10) 0.0028(10) -0.0006(10)
C25 0.0221(14) 0.0168(14) 0.0331(16) -0.0031(12) 0.0094(12) -0.0063(11)
C26 0.0272(15) 0.0232(15) 0.0185(13) 0.0082(11) 0.0044(11) 0.0033(12)
C27 0.0172(14) 0.0386(18) 0.0268(15) -0.0040(13) -0.0020(12) -0.0051(13)
C28 0.0338(17) 0.0341(18) 0.0251(16) 0.0032(13) -0.0115(13) -0.0081(14)
C29 0.045(2) 0.0370(19) 0.0215(15) -0.0125(14) 0.0027(14) -0.0044(16)
C30 0.0288(16) 0.0319(17) 0.0183(14) -0.0090(12) 0.0077(12) 0.0042(13)
C31 0.0206(13) 0.0165(13) 0.0237(14) 0.0000(11) 0.0009(11) 0.0079(11)
C32 0.0272(16) 0.0232(15) 0.0344(17) 0.0116(13) 0.0110(13) 0.0114(13)
C33 0.0231(15) 0.0235(15) 0.0251(15) 0.0060(12) -0.0003(12) 0.0033(12)
C34 0.0292(15) 0.0220(15) 0.0160(13) 0.0063(11) 0.0062(11) 0.0058(12)
B1 0.0178(15) 0.0230(17) 0.0203(16) 0.0002(13) 0.0062(12) -0.0015(13)

loop_
_atom_type_symbol
_atom_type_description
_atom_type_scat_dispersion_real
_atom_type_scat_dispersion_imag
_atom_type_scat_source
C C 0.0033 0.0016 'International Tables Vol C Tables 4.2.6.8 and 6.1.1.4'
H H 0.0000 0.0000 'International Tables Vol C Tables 4.2.6.8 and 6.1.1.4'
B B 0.0013 0.0007 'International Tables Vol C Tables 4.2.6.8 and 6.1.1.4'
Ce Ce -0.2486 2.6331 'International Tables Vol C Tables 4.2.6.8 and 6.1.1.4'
O O 0.0106 0.0060 'International Tables Vol C Tables 4.2.6.8 and 6.1.1.4'
Si Si 0.0817 0.0704 'International Tables Vol C Tables 4.2.6.8 and 6.1.1.4'

loop_
_geom_angle_atom_site_label_1
_geom_angle_atom_site_label_2
_geom_angle_atom_site_label_3
_geom_angle
_geom_angle_site_symmetry_1
_geom_angle_site_symmetry_3
_geom_angle_publ_flag
O1 Ce1 O2 76.32(6) . . ?
O1 Ce1 C1 98.54(7) . . ?
O1 Ce1 C2 123.52(7) . . ?
O1 Ce1 C3 153.61(7) . . ?
O1 Ce1 C4 170.86(6) . . ?
O1 Ce1 C5 140.99(7) . . ?
O1 Ce1 C6 113.05(7) . . ?
O1 Ce1 C7 92.97(7) . . ?
O1 Ce1 C8 87.22(7) . . ?
O1 Ce1 B1 83.41(8) . . ?
O2 Ce1 C1 155.74(7) . . ?
O2 Ce1 C2 159.65(7) . . ?
O2 Ce1 C3 129.99(7) . . ?
O2 Ce1 C4 100.98(6) . . ?
O2 Ce1 C5 82.80(6) . . ?
O2 Ce1 C6 81.89(6) . . ?
O2 Ce1 C7 98.43(7) . . ?
O2 Ce1 C8 125.51(7) . . ?
O2 Ce1 B1 90.30(8) . . ?
C1 Ce1 C4 80.31(7) . . ?
C2 Ce1 C1 30.63(7) . . ?
C2 Ce1 C4 58.70(7) . . ?
C2 Ce1 C5 78.22(7) . . ?
C2 Ce1 C6 85.37(7) . . ?
C2 Ce1 C7 77.59(7) . . ?
C2 Ce1 C8 57.54(8) . . ?
C2 Ce1 B1 96.17(9) . . ?
C3 Ce1 C1 58.62(7) . . ?
C3 Ce1 C2 30.59(7) . . ?
C3 Ce1 C4 30.67(7) . . ?
C3 Ce1 C5 57.42(7) . . ?
C3 Ce1 C6 77.46(8) . . ?
C3 Ce1 C7 85.55(8) . . ?
C3 Ce1 C8 78.30(7) . . ?
C3 Ce1 B1 93.32(9) . . ?
C5 Ce1 C1 87.23(7) . . ?
C5 Ce1 C4 30.22(7) . . ?
C5 Ce1 C6 30.33(7) . . ?
C5 Ce1 C7 57.77(8) . . ?
C5 Ce1 B1 129.71(9) . . ?
C6 Ce1 C1 78.41(7) . . ?
C6 Ce1 C4 57.82(7) . . ?
C6 Ce1 B1 159.19(9) . . ?
C7 Ce1 C1 57.79(8) . . ?
C7 Ce1 C4 78.71(7) . . ?
C7 Ce1 C6 30.06(7) . . ?
C7 Ce1 B1 169.51(9) . . ?
C8 Ce1 C1 30.31(7) . . ?
C8 Ce1 C4 87.39(7) . . ?
C8 Ce1 C5 78.59(7) . . ?
C8 Ce1 C6 57.52(8) . . ?
C8 Ce1 C7 30.20(7) . . ?
C8 Ce1 B1 139.43(9) . . ?
B1 Ce1 C1 112.90(9) . . ?
B1 Ce1 C4 105.44(9) . . ?
C1 Si1 C9 106.15(12) . . ?
C1 Si1 C15 110.73(12) . . ?
C9 Si1 C15 107.02(13) . . ?
C12 Si1 C1 112.50(12) . . ?
C12 Si1 C9 107.04(12) . . ?
C12 Si1 C15 112.94(12) . . ?
C4 Si2 C18 108.25(11) . . ?
C4 Si2 C21 110.26(11) . . ?
C18 Si2 C21 112.28(11) . . ?
C24 Si2 C4 107.52(11) . . ?
C24 Si2 C18 108.13(11) . . ?
C24 Si2 C21 110.25(11) . . ?
C27 O1 Ce1 123.33(15) . . ?
C27 O1 C30 108.6(2) . . ?
C30 O1 Ce1 127.97(15) . . ?
C31 O2 Ce1 128.20(14) . . ?
C31 O2 C34 107.07(19) . . ?
C34 O2 Ce1 124.41(14) . . ?
Si1 C1 Ce1 142.96(12) . . ?
C2 C1 Ce1 73.04(14) . . ?
C2 C1 Si1 114.08(18) . . ?
C8 C1 Ce1 73.61(14) . . ?
C8 C1 Si1 114.41(18) . . ?
C8 C1 C2 130.8(2) . . ?
C1 C2 Ce1 76.33(14) . . ?
C3 C2 Ce1 74.20(14) . . ?
C3 C2 C1 136.8(2) . . ?
C2 C3 Ce1 75.21(14) . . ?
C2 C3 C4 138.0(2) . . ?
C4 C3 Ce1 76.81(14) . . ?
Si2 C4 Ce1 133.75(11) . . ?
C3 C4 Ce1 72.52(14) . . ?
C3 C4 Si2 112.56(17) . . ?
C5 C4 Ce1 73.99(14) . . ?
C5 C4 Si2 117.01(18) . . ?
C5 C4 C3 130.4(2) . . ?
C4 C5 Ce1 75.79(14) . . ?
C4 C5 C6 136.4(2) . . ?
C6 C5 Ce1 75.31(14) . . ?
C5 C6 Ce1 74.36(14) . . ?
C7 C6 Ce1 74.79(14) . . ?
C7 C6 C5 135.6(2) . . ?
C6 C7 Ce1 75.14(14) . . ?
C6 C7 C8 135.2(2) . . ?
C8 C7 Ce1 74.26(14) . . ?
C1 C8 Ce1 76.08(14) . . ?
C7 C8 Ce1 75.54(15) . . ?
C7 C8 C1 136.8(2) . . ?
C10 C9 Si1 112.69(19) . . ?
C10 C9 C11 110.1(2) . . ?
C11 C9 Si1 112.6(2) . . ?
C13 C12 Si1 113.75(19) . . ?
C13 C12 C14 109.8(2) . . ?
C14 C12 Si1 112.63(19) . . ?
C16 C15 Si1 114.74(19) . . ?
C17 C15 Si1 115.3(2) . . ?
C17 C15 C16 110.6(3) . . ?
C19 C18 Si2 115.61(19) . . ?
C20 C18 Si2 112.78(18) . . ?
C20 C18 C19 108.6(2) . . ?
C22 C21 Si2 113.00(18) . . ?
C22 C21 C23 109.5(2) . . ?
C23 C21 Si2 114.23(17) . . ?
C25 C24 Si2 117.28(18) . . ?
C25 C24 C26 110.6(2) . . ?
C26 C24 Si2 112.00(18) . . ?
O1 C27 C28 104.8(2) . . ?
C27 C28 C29 101.8(2) . . ?
C30 C29 C28 102.7(2) . . ?
O1 C30 C29 106.2(2) . . ?
O2 C31 C32 106.8(2) . . ?
C33 C32 C31 104.8(2) . . ?
C34 C33 C32 103.6(2) . . ?
O2 C34 C33 104.5(2) . . ?

loop_
_geom_bond_atom_site_label_1
_geom_bond_atom_site_label_2
_geom_bond_distance
_geom_bond_site_symmetry_2
_geom_bond_publ_flag
Ce1 O1 2.5507(17) . ?
Ce1 O2 2.5900(17) . ?
Ce1 C1 2.728(2) . ?
Ce1 C2 2.686(2) . ?
Ce1 C3 2.673(2) . ?
Ce1 C4 2.728(2) . ?
Ce1 C5 2.705(2) . ?
Ce1 C6 2.717(3) . ?
Ce1 C7 2.713(3) . ?
Ce1 C8 2.697(3) . ?
Ce1 B1 2.720(3) . ?
Si1 C1 1.896(3) . ?
Si1 C9 1.902(3) . ?
Si1 C12 1.896(3) . ?
Si1 C15 1.902(3) . ?
Si2 C4 1.895(3) . ?
Si2 C18 1.904(3) . ?
Si2 C21 1.906(3) . ?
Si2 C24 1.892(3) . ?
O1 C27 1.453(3) . ?
O1 C30 1.465(3) . ?
O2 C31 1.450(3) . ?
O2 C34 1.454(3) . ?
C1 C2 1.430(3) . ?
C1 C8 1.419(3) . ?
C2 C3 1.414(3) . ?
C3 C4 1.429(3) . ?
C4 C5 1.416(3) . ?
C5 C6 1.419(3) . ?
C6 C7 1.408(3) . ?
C7 C8 1.409(4) . ?
C9 C10 1.534(4) . ?
C9 C11 1.536(4) . ?
C12 C13 1.532(4) . ?
C12 C14 1.547(4) . ?
C15 C16 1.539(4) . ?
C15 C17 1.530(4) . ?
C18 C19 1.541(4) . ?
C18 C20 1.539(4) . ?
C21 C22 1.535(4) . ?
C21 C23 1.540(4) . ?
C24 C25 1.537(4) . ?
C24 C26 1.540(4) . ?
C27 C28 1.510(4) . ?
C28 C29 1.520(4) . ?
C29 C30 1.505(4) . ?
C31 C32 1.529(4) . ?
C32 C33 1.519(4) . ?
C33 C34 1.504(4) . ?
